data_4331962
loop_
_publ_author_name
'Gonz\'alez Mantero, D\'eborah'
'Neels, Antonia'
'Stoeckli-Evans, Helen'

_publ_section_title
;
 Novel 3D, 2D, and 0D First-Row Coordination Compounds with
 4,4&#x2018;-Bipyridine-N,N&#x2018;-dioxide Incorporating
 Sulfur-Containing Anions
;
_journal_issue 8
_journal_name_full 'Inorganic Chemistry'
_journal_page_first 3287
_journal_page_last 3294
_journal_paper_doi 10.1021/ic051934x
_journal_volume 45
_journal_year 2006
_chemical_formula_moiety 'C30 H24 Co N6 O6, 2(O3 S), 7(C2 H6 O)'
_chemical_formula_sum 'C44 H66 Co N6 O19 S2'
_chemical_formula_weight 1106.08
_chemical_name_systematic
; 
 ? 
;
_space_group_IT_number 15
_symmetry_cell_setting monoclinic
_symmetry_space_group_name_Hall '-C 2yc'
_symmetry_space_group_name_H-M 'C 1 2/c 1'
_atom_sites_solution_hydrogens geom
_atom_sites_solution_primary direct
_atom_sites_solution_secondary difmap
_audit_creation_method SHELXL-97
_cell_angle_alpha 90.00
_cell_angle_beta 107.482(15)
_cell_angle_gamma 90.00
_cell_formula_units_Z 4
_cell_length_a 20.681(4)
_cell_length_b 14.1352(17)
_cell_length_c 19.564(4)
_cell_measurement_reflns_used 6065
_cell_measurement_temperature 253(2)
_cell_measurement_theta_max 24.30
_cell_measurement_theta_min 1.77
_cell_volume 5455.0(17)
_computing_cell_refinement 'X-Area V1.26'
_computing_data_collection 'X-Area V1.26 (Stoe & Cie, 2005)'
_computing_data_reduction 'X-RED32 V1.26 (Stoe & Cie, 2005)'
_computing_molecular_graphics 'PLATON  (Spek, 2003)'
_computing_publication_material SHELXL-97
_computing_structure_refinement 'SHELXL-97 (Sheldrick, 1997)'
_computing_structure_solution 'SHELXS-97 (Sheldrick, 1990)'
_diffrn_ambient_temperature 253(2)
_diffrn_detector_area_resol_mean 6.67
_diffrn_measured_fraction_theta_full 0.990
_diffrn_measured_fraction_theta_max 0.990
_diffrn_measurement_device_type 'STOE IPDS 2'
_diffrn_measurement_method 'rotation method'
_diffrn_radiation_monochromator graphite
_diffrn_radiation_source 'fine-focus sealed tube'
_diffrn_radiation_type MoK\a
_diffrn_radiation_wavelength 0.71073
_diffrn_reflns_av_R_equivalents 0.1144
_diffrn_reflns_av_sigmaI/netI 0.1188
_diffrn_reflns_limit_h_max 25
_diffrn_reflns_limit_h_min -25
_diffrn_reflns_limit_k_max 15
_diffrn_reflns_limit_k_min -17
_diffrn_reflns_limit_l_max 23
_diffrn_reflns_limit_l_min -23
_diffrn_reflns_number 16114
_diffrn_reflns_theta_full 25.74
_diffrn_reflns_theta_max 25.74
_diffrn_reflns_theta_min 1.77
_diffrn_standards_decay_% 0
_diffrn_standards_number 0
_exptl_absorpt_coefficient_mu 0.466
_exptl_absorpt_correction_type none
_exptl_crystal_colour orange
_exptl_crystal_density_diffrn 1.347
_exptl_crystal_density_meas ?
_exptl_crystal_density_method 'not measured'
_exptl_crystal_description needle
_exptl_crystal_F_000 2332
_exptl_crystal_size_max 0.50
_exptl_crystal_size_mid 0.20
_exptl_crystal_size_min 0.20
_refine_diff_density_max 0.428
_refine_diff_density_min -0.441
_refine_diff_density_rms 0.054
_refine_ls_extinction_method none
_refine_ls_goodness_of_fit_ref 0.770
_refine_ls_hydrogen_treatment constr
_refine_ls_matrix_type full
_refine_ls_number_parameters 232
_refine_ls_number_reflns 5167
_refine_ls_number_restraints 0
_refine_ls_restrained_S_all 0.770
_refine_ls_R_factor_all 0.1170
_refine_ls_R_factor_gt 0.0561
_refine_ls_shift/su_max <0.001
_refine_ls_shift/su_mean <0.001
_refine_ls_structure_factor_coef Fsqd
_refine_ls_weighting_details 'calc w=1/[\s^2^(Fo^2^)+(0.0643P)^2^] where P=(Fo^2^+2Fc^2^)/3'
_refine_ls_weighting_scheme calc
_refine_ls_wR_factor_gt 0.1200
_refine_ls_wR_factor_ref 0.1346
_reflns_number_gt 2390
_reflns_number_total 5167
_reflns_threshold_expression I>2sigma(I)
_cod_data_source_file ic051934xsup1.cif
_cod_data_source_block cpd2
_cod_depositor_comments
;
The following automatic conversions were performed:

'_exptl_crystal_density_meas' value 'none' was changed to '?' - the
value is perceived as not measured.

Automatic conversion script
Id: cif_fix_values 3008 2015-01-20 13:52:24Z robertas 
;
_cod_original_sg_symbol_H-M 'C 2/c'
_cod_database_code 4331962

loop_
_symmetry_equiv_pos_as_xyz
'x, y, z'
'-x, y, -z+1/2'
'x+1/2, y+1/2, z'
'-x+1/2, y+1/2, -z+1/2'
'-x, -y, -z'
'x, -y, z-1/2'
'-x+1/2, -y+1/2, -z'
'x+1/2, -y+1/2, z-1/2'

loop_
_atom_site_label
_atom_site_type_symbol
_atom_site_fract_x
_atom_site_fract_y
_atom_site_fract_z
_atom_site_U_iso_or_equiv
_atom_site_adp_type
_atom_site_occupancy
_atom_site_symmetry_multiplicity
_atom_site_calc_flag
_atom_site_refinement_flags
C1 C 0.3170(3) 0.4779(3) 0.5926(2) 0.0779(14) Uani 1 1 d .
H1A H 0.3121 0.5000 0.5465 0.094 Uiso 1 1 calc R
C2 C 0.3118(3) 0.5397(2) 0.6447(2) 0.0762(14) Uani 1 1 d .
H2A H 0.3025 0.6031 0.6332 0.091 Uiso 1 1 calc R
C3 C 0.3199(2) 0.5101(2) 0.71291(19) 0.0637(11) Uani 1 1 d .
C4 C 0.3346(3) 0.4155(3) 0.7272(2) 0.0907(17) Uani 1 1 d .
H4A H 0.3420 0.3924 0.7735 0.109 Uiso 1 1 calc R
C5 C 0.3382(3) 0.3558(3) 0.6737(2) 0.0874(16) Uani 1 1 d .
H5A H 0.3474 0.2920 0.6838 0.105 Uiso 1 1 calc R
C6 C 0.1957(3) 0.2359(2) 0.6920(2) 0.0887(16) Uani 1 1 d .
H6A H 0.1988 0.3004 0.7016 0.106 Uiso 1 1 calc R
C7 C 0.1896(3) 0.1747(3) 0.7437(2) 0.1001(19) Uani 1 1 d .
H7A H 0.1884 0.1977 0.7879 0.120 Uiso 1 1 calc R
C8 C 0.1851(2) 0.0784(2) 0.73011(19) 0.0625(11) Uani 1 1 d .
C9 C 0.1843(2) 0.0495(2) 0.6630(2) 0.0696(12) Uani 1 1 d .
H9A H 0.1798 -0.0146 0.6518 0.084 Uiso 1 1 calc R
C10 C 0.1898(2) 0.1131(2) 0.6121(2) 0.0671(12) Uani 1 1 d .
H10A H 0.1883 0.0922 0.5666 0.081 Uiso 1 1 calc R
C11 C 0.3565(2) 0.0001(2) 0.5140(3) 0.0846(14) Uani 1 1 d .
H11A H 0.3196 -0.0392 0.5104 0.102 Uiso 1 1 calc R
C12 C 0.4130(3) -0.0353(3) 0.5023(3) 0.0891(15) Uani 1 1 d .
H12A H 0.4139 -0.0991 0.4910 0.107 Uiso 1 1 calc R
C13 C 0.4686(2) 0.0184(2) 0.5063(2) 0.0605(10) Uani 1 1 d .
C14 C 0.4645(2) 0.1121(3) 0.5251(3) 0.0854(14) Uani 1 1 d .
H14A H 0.5014 0.1519 0.5300 0.102 Uiso 1 1 calc R
C15 C 0.4072(2) 0.1467(3) 0.5364(3) 0.0803(14) Uani 1 1 d .
H15A H 0.4055 0.2101 0.5484 0.096 Uiso 1 1 calc R
N1 N 0.32887(17) 0.38716(19) 0.60743(16) 0.0594(8) Uani 1 1 d .
N2 N 0.19721(18) 0.20520(18) 0.62808(15) 0.0597(9) Uani 1 1 d .
N3 N 0.35358(17) 0.09204(19) 0.53080(17) 0.0609(9) Uani 1 1 d .
O1 O 0.33354(13) 0.32854(16) 0.55525(13) 0.0622(7) Uani 1 1 d .
O2 O 0.20428(15) 0.26951(14) 0.58067(13) 0.0663(8) Uani 1 1 d .
O3 O 0.29739(13) 0.12446(15) 0.54178(14) 0.0635(7) Uani 1 1 d .
O4 O 0.2164(3) -0.1281(2) 0.5275(2) 0.1471(17) Uani 1 1 d .
O5 O 0.3131(3) -0.2193(3) 0.5987(2) 0.1521(17) Uani 1 1 d .
O6 O 0.1995(3) -0.2855(2) 0.5676(2) 0.1384(16) Uani 1 1 d .
S1 S 0.24303(11) -0.22028(9) 0.54637(9) 0.1246(6) Uani 1 1 d .
Co1 Co 0.2500 0.2500 0.5000 0.0487(2) Uani 1 2 d S

loop_
_atom_site_aniso_label
_atom_site_aniso_U_11
_atom_site_aniso_U_22
_atom_site_aniso_U_33
_atom_site_aniso_U_23
_atom_site_aniso_U_13
_atom_site_aniso_U_12
C1 0.137(4) 0.046(2) 0.060(2) 0.0071(19) 0.044(3) 0.016(2)
C2 0.133(4) 0.042(2) 0.063(3) -0.0013(18) 0.043(3) 0.016(2)
C3 0.101(3) 0.0426(19) 0.052(2) -0.0024(17) 0.030(2) 0.003(2)
C4 0.178(5) 0.041(2) 0.059(2) 0.0027(19) 0.046(3) 0.015(3)
C5 0.157(5) 0.046(2) 0.061(3) 0.012(2) 0.035(3) 0.036(3)
C6 0.180(5) 0.040(2) 0.072(2) 0.0001(19) 0.077(3) 0.002(3)
C7 0.201(6) 0.052(2) 0.075(3) -0.004(2) 0.083(4) -0.014(3)
C8 0.100(3) 0.0440(18) 0.054(2) -0.0013(17) 0.039(2) -0.007(2)
C9 0.117(4) 0.0420(19) 0.064(2) -0.0008(18) 0.049(3) -0.011(2)
C10 0.106(4) 0.049(2) 0.063(2) -0.0048(18) 0.050(3) -0.004(2)
C11 0.079(3) 0.0354(19) 0.159(4) 0.008(2) 0.064(3) 0.004(2)
C12 0.089(4) 0.036(2) 0.161(5) -0.004(2) 0.067(4) 0.003(2)
C13 0.066(3) 0.0345(17) 0.086(3) 0.0010(18) 0.030(2) 0.0078(18)
C14 0.070(3) 0.045(2) 0.146(4) -0.015(2) 0.040(3) 0.005(2)
C15 0.086(3) 0.041(2) 0.127(4) -0.015(2) 0.053(3) 0.002(2)
N1 0.080(2) 0.0434(16) 0.060(2) -0.0078(14) 0.0293(19) 0.0096(16)
N2 0.094(3) 0.0413(15) 0.0567(18) 0.0077(14) 0.0429(19) 0.0100(16)
N3 0.069(2) 0.0389(16) 0.084(2) 0.0105(15) 0.0362(19) 0.0090(16)
O1 0.0771(19) 0.0496(13) 0.0682(16) -0.0128(12) 0.0343(15) 0.0078(13)
O2 0.109(2) 0.0410(13) 0.0682(15) 0.0125(11) 0.0552(16) 0.0137(13)
O3 0.0648(18) 0.0480(13) 0.0913(19) 0.0224(13) 0.0441(16) 0.0185(13)
O4 0.214(5) 0.073(2) 0.154(3) 0.046(2) 0.055(3) -0.002(3)
O5 0.174(5) 0.131(4) 0.120(3) 0.032(3) -0.003(3) -0.028(3)
O6 0.188(4) 0.084(2) 0.161(4) 0.038(2) 0.080(3) -0.028(3)
S1 0.1734(19) 0.0702(9) 0.1266(12) 0.0339(8) 0.0395(14) -0.0234(10)
Co1 0.0724(5) 0.0331(3) 0.0505(4) 0.0036(3) 0.0337(4) 0.0088(4)

loop_
_atom_type_symbol
_atom_type_description
_atom_type_scat_dispersion_real
_atom_type_scat_dispersion_imag
_atom_type_scat_source
C C 0.0033 0.0016 'International Tables Vol C Tables 4.2.6.8 and 6.1.1.4'
H H 0.0000 0.0000 'International Tables Vol C Tables 4.2.6.8 and 6.1.1.4'
N N 0.0061 0.0033 'International Tables Vol C Tables 4.2.6.8 and 6.1.1.4'
O O 0.0106 0.0060 'International Tables Vol C Tables 4.2.6.8 and 6.1.1.4'
S S 0.1246 0.1234 'International Tables Vol C Tables 4.2.6.8 and 6.1.1.4'
Co Co 0.3494 0.9721 'International Tables Vol C Tables 4.2.6.8 and 6.1.1.4'

loop_
_geom_angle_atom_site_label_1
_geom_angle_atom_site_label_2
_geom_angle_atom_site_label_3
_geom_angle
_geom_angle_site_symmetry_1
_geom_angle_site_symmetry_3
N1 C1 C2 120.4(3) . .
N1 C1 H1A 119.8 . .
C2 C1 H1A 119.8 . .
C3 C2 C1 121.3(3) . .
C3 C2 H2A 119.3 . .
C1 C2 H2A 119.3 . .
C2 C3 C4 116.8(3) . .
C2 C3 C8 121.0(3) . 4_556
C4 C3 C8 122.1(3) . 4_556
C5 C4 C3 120.2(3) . .
C5 C4 H4A 119.9 . .
C3 C4 H4A 119.9 . .
N1 C5 C4 121.1(3) . .
N1 C5 H5A 119.4 . .
C4 C5 H5A 119.4 . .
N2 C6 C7 121.5(3) . .
N2 C6 H6A 119.2 . .
C7 C6 H6A 119.2 . .
C6 C7 C8 119.7(3) . .
C6 C7 H7A 120.1 . .
C8 C7 H7A 120.1 . .
C9 C8 C7 117.3(3) . .
C9 C8 C3 122.4(3) . 4_546
C7 C8 C3 120.3(3) . 4_546
C8 C9 C10 121.3(3) . .
C8 C9 H9A 119.3 . .
C10 C9 H9A 119.3 . .
N2 C10 C9 119.8(3) . .
N2 C10 H10A 120.1 . .
C9 C10 H10A 120.1 . .
N3 C11 C12 120.2(4) . .
N3 C11 H11A 119.9 . .
C12 C11 H11A 119.9 . .
C11 C12 C13 122.8(3) . .
C11 C12 H12A 118.6 . .
C13 C12 H12A 118.6 . .
C12 C13 C14 115.6(3) . .
C12 C13 C13 124.1(4) . 5_656
C14 C13 C13 120.3(4) . 5_656
C15 C14 C13 120.9(4) . .
C15 C14 H14A 119.6 . .
C13 C14 H14A 119.6 . .
N3 C15 C14 121.5(4) . .
N3 C15 H15A 119.2 . .
C14 C15 H15A 119.2 . .
C1 N1 C5 120.1(3) . .
C1 N1 O1 118.9(3) . .
C5 N1 O1 120.9(3) . .
C6 N2 C10 120.2(3) . .
C6 N2 O2 117.9(3) . .
C10 N2 O2 121.9(3) . .
O3 N3 C15 122.4(3) . .
O3 N3 C11 118.7(3) . .
C15 N3 C11 118.9(3) . .
N1 O1 Co1 119.4(2) . .
N2 O2 Co1 127.09(18) . .
N3 O3 Co1 124.46(18) . .
O4 S1 O6 116.0(3) . .
O4 S1 O5 112.8(3) . .
O6 S1 O5 111.7(3) . .
O4 S1 S1 106.6(2) . 7_546
O6 S1 S1 104.7(2) . 7_546
O5 S1 S1 103.8(3) . 7_546
O1 Co1 O1 180.00(11) 7_556 .
O1 Co1 O3 91.82(10) 7_556 7_556
O1 Co1 O3 88.18(10) . 7_556
O1 Co1 O3 88.18(10) 7_556 .
O1 Co1 O3 91.82(10) . .
O3 Co1 O3 180.00(15) 7_556 .
O1 Co1 O2 88.22(10) 7_556 .
O1 Co1 O2 91.78(10) . .
O3 Co1 O2 85.24(9) 7_556 .
O3 Co1 O2 94.76(9) . .
O1 Co1 O2 91.78(10) 7_556 7_556
O1 Co1 O2 88.22(10) . 7_556
O3 Co1 O2 94.76(9) 7_556 7_556
O3 Co1 O2 85.24(9) . 7_556
O2 Co1 O2 180.0 . 7_556

loop_
_geom_bond_atom_site_label_1
_geom_bond_atom_site_label_2
_geom_bond_distance
_geom_bond_site_symmetry_2
C1 N1 1.322(4) .
C1 C2 1.371(5) .
C1 H1A 0.9300 .
C2 C3 1.359(5) .
C2 H2A 0.9300 .
C3 C4 1.381(5) .
C3 C8 1.502(5) 4_556
C4 C5 1.364(5) .
C4 H4A 0.9300 .
C5 N1 1.328(4) .
C5 H5A 0.9300 .
C6 N2 1.333(4) .
C6 C7 1.365(5) .
C6 H6A 0.9300 .
C7 C8 1.385(5) .
C7 H7A 0.9300 .
C8 C9 1.369(4) .
C8 C3 1.502(5) 4_546
C9 C10 1.373(5) .
C9 H9A 0.9300 .
C10 N2 1.337(4) .
C10 H10A 0.9300 .
C11 N3 1.346(4) .
C11 C12 1.353(5) .
C11 H11A 0.9300 .
C12 C13 1.359(5) .
C12 H12A 0.9300 .
C13 C14 1.384(5) .
C13 C13 1.488(7) 5_656
C14 C15 1.360(5) .
C14 H14A 0.9300 .
C15 N3 1.329(5) .
C15 H15A 0.9300 .
N1 O1 1.341(3) .
N2 O2 1.338(3) .
N3 O3 1.325(4) .
O1 Co1 2.065(3) .
O2 Co1 2.087(2) .
O3 Co1 2.073(2) .
O4 S1 1.419(4) .
O5 S1 1.503(5) .
O6 S1 1.434(4) .
S1 S1 2.097(4) 7_546
Co1 O1 2.065(3) 7_556
Co1 O3 2.073(2) 7_556
Co1 O2 2.087(2) 7_556

loop_
_geom_torsion_atom_site_label_1
_geom_torsion_atom_site_label_2
_geom_torsion_atom_site_label_3
_geom_torsion_atom_site_label_4
_geom_torsion
_geom_torsion_site_symmetry_1
_geom_torsion_site_symmetry_4
N1 C1 C2 C3 1.3(8) . .
C1 C2 C3 C4 0.9(7) . .
C1 C2 C3 C8 179.4(5) . 4_556
C2 C3 C4 C5 -2.0(8) . .
C8 C3 C4 C5 179.5(5) 4_556 .
C3 C4 C5 N1 1.0(8) . .
N2 C6 C7 C8 0.3(8) . .
C6 C7 C8 C9 -2.7(8) . .
C6 C7 C8 C3 178.5(5) . 4_546
C7 C8 C9 C10 2.0(7) . .
C3 C8 C9 C10 -179.2(4) 4_546 .
C8 C9 C10 N2 1.1(7) . .
N3 C11 C12 C13 -0.3(8) . .
C11 C12 C13 C14 1.5(7) . .
C11 C12 C13 C13 -179.9(5) . 5_656
C12 C13 C14 C15 -1.7(7) . .
C13 C13 C14 C15 179.6(5) 5_656 .
C13 C14 C15 N3 0.8(8) . .
C2 C1 N1 C5 -2.3(7) . .
C2 C1 N1 O1 179.9(4) . .
C4 C5 N1 C1 1.2(8) . .
C4 C5 N1 O1 178.9(5) . .
C7 C6 N2 C10 2.9(7) . .
C7 C6 N2 O2 -179.0(5) . .
C9 C10 N2 C6 -3.6(7) . .
C9 C10 N2 O2 178.5(4) . .
C14 C15 N3 O3 179.9(4) . .
C14 C15 N3 C11 0.5(7) . .
C12 C11 N3 O3 179.9(4) . .
C12 C11 N3 C15 -0.8(7) . .
C1 N1 O1 Co1 -97.4(4) . .
C5 N1 O1 Co1 84.9(4) . .
C6 N2 O2 Co1 150.6(3) . .
C10 N2 O2 Co1 -31.4(5) . .
C15 N3 O3 Co1 45.9(5) . .
C11 N3 O3 Co1 -134.8(3) . .
N1 O1 Co1 O1 61(55) . 7_556
N1 O1 Co1 O3 66.5(2) . 7_556
N1 O1 Co1 O3 -113.5(2) . .
N1 O1 Co1 O2 -18.7(2) . .
N1 O1 Co1 O2 161.3(2) . 7_556
N3 O3 Co1 O1 117.7(3) . 7_556
N3 O3 Co1 O1 -62.3(3) . .
N3 O3 Co1 O3 -17(44) . 7_556
N3 O3 Co1 O2 -154.2(3) . .
N3 O3 Co1 O2 25.8(3) . 7_556
N2 O2 Co1 O1 73.1(3) . 7_556
N2 O2 Co1 O1 -106.9(3) . .
N2 O2 Co1 O3 165.0(3) . 7_556
N2 O2 Co1 O3 -15.0(3) . .
N2 O2 Co1 O2 -172(25) . 7_556
